data_7705671
loop_
_publ_author_name
'Rigamonti, Luca'
'Reginato, Francesco'
'Ferrari, Erika'
'Pigani, Laura'
'Gigli, Lara'
'Demitri, Nicola'
'Kopel, Pavel'
'Tesarova, Barbora'
'Heger, Zbynek'

_publ_section_title
;
 From solid state to <i>in vitro</i> anticancer activity of copper(II)
 compounds with electronically-modulated NNO Schiff base ligands.
;
_journal_issue 41
_journal_name_full 'Dalton transactions (Cambridge, England : 2003)'
_journal_page_first 14626
_journal_page_last 14639
_journal_paper_doi 10.1039/d0dt03038d
_journal_volume 49
_journal_year 2020
_chemical_formula_moiety 'C9 H11 Cl Cu N2 O'
_chemical_formula_sum 'C9 H11 Cl Cu N2 O'
_chemical_formula_weight 262.19
_space_group_crystal_system monoclinic
_space_group_IT_number 14
_space_group_name_Hall '-P 2ybc'
_space_group_name_H-M_alt 'P 1 21/c 1'
_atom_sites_solution_hydrogens geom
_atom_sites_solution_primary direct
_atom_sites_solution_secondary difmap
_audit_block_doi 10.5517/ccdc.csd.cc24073j
_audit_creation_method SHELXL-2018/3
_audit_update_record
;
2020-09-23 deposited with the CCDC.	2020-10-12 downloaded from the CCDC.
;
_cell_angle_alpha 90
_cell_angle_beta 99.69(3)
_cell_angle_gamma 90
_cell_formula_units_Z 4
_cell_length_a 6.1590(12)
_cell_length_b 11.379(2)
_cell_length_c 14.193(3)
_cell_measurement_reflns_used 3560
_cell_measurement_temperature 100(2)
_cell_measurement_theta_max 28.226
_cell_measurement_theta_min 1.253
_cell_volume 980.5(3)
_computing_cell_refinement 'XDS (Kabsch, 2010)'
_computing_data_collection 'Elettra XRD1 Data Collection SW'
_computing_data_reduction 'XDS (Kabsch, 2010)'
_computing_molecular_graphics 'Ortep3 for Windows - Coot'
_computing_publication_material 'enCIFer - publCIF'
_computing_structure_refinement 'SHELXL-2018/3 (Sheldrick, 2018)'
_computing_structure_solution 'SHELXT (Sheldrick, 2015)'
_diffrn_ambient_temperature 100(2)
_diffrn_measured_fraction_theta_full 0.989
_diffrn_measured_fraction_theta_max 0.977
_diffrn_measurement_device_type 'Huber 4-circles Kappa Goniometer, Pilatus 2M detector'
_diffrn_measurement_method 'Rotating crystal'
_diffrn_radiation_type Synchrotron
_diffrn_radiation_wavelength 0.700
_diffrn_reflns_av_R_equivalents 0.0171
_diffrn_reflns_av_unetI/netI 0.0140
_diffrn_reflns_Laue_measured_fraction_full 0.989
_diffrn_reflns_Laue_measured_fraction_max 0.977
_diffrn_reflns_limit_h_max 8
_diffrn_reflns_limit_h_min -8
_diffrn_reflns_limit_k_max 16
_diffrn_reflns_limit_k_min -16
_diffrn_reflns_limit_l_max 20
_diffrn_reflns_limit_l_min -20
_diffrn_reflns_number 12049
_diffrn_reflns_point_group_measured_fraction_full 0.989
_diffrn_reflns_point_group_measured_fraction_max 0.977
_diffrn_reflns_theta_full 24.835
_diffrn_reflns_theta_max 29.753
_diffrn_reflns_theta_min 2.272
_diffrn_source 'Elettra Synchrotron - XRD1 BL'
_exptl_absorpt_coefficient_mu 2.283
_exptl_absorpt_correction_type none
_exptl_crystal_colour blue
_exptl_crystal_density_diffrn 1.776
_exptl_crystal_description 'Thin plates'
_exptl_crystal_F_000 532
_exptl_crystal_size_max 0.100
_exptl_crystal_size_mid 0.050
_exptl_crystal_size_min 0.020
_refine_diff_density_max 0.378
_refine_diff_density_min -0.454
_refine_diff_density_rms 0.099
_refine_ls_extinction_coef 0.0243(12)
_refine_ls_extinction_expression Fc^*^=kFc[1+0.001xFc^2^\l^3^/sin(2\q)]^-1/4^
_refine_ls_extinction_method 'SHELXL-2018/3 (Sheldrick 2018)'
_refine_ls_goodness_of_fit_ref 1.097
_refine_ls_hydrogen_treatment constr
_refine_ls_matrix_type full
_refine_ls_number_parameters 128
_refine_ls_number_reflns 2860
_refine_ls_number_restraints 0
_refine_ls_restrained_S_all 1.097
_refine_ls_R_factor_all 0.0180
_refine_ls_R_factor_gt 0.0179
_refine_ls_shift/su_max 0.005
_refine_ls_shift/su_mean 0.000
_refine_ls_structure_factor_coef Fsqd
_refine_ls_weighting_details 'w=1/[\s^2^(Fo^2^)+(0.0279P)^2^+0.3773P] where P=(Fo^2^+2Fc^2^)/3'
_refine_ls_weighting_scheme calc
_refine_ls_wR_factor_gt 0.0500
_refine_ls_wR_factor_ref 0.0501
_reflns_Friedel_coverage 0.000
_reflns_number_gt 2836
_reflns_number_total 2860
_reflns_threshold_expression 'I > 2\s(I)'
_cod_data_source_file d0dt03038d2.cif
_cod_data_source_block Cu2
_cod_depositor_comments 'Adding full bibliography for 7705671--7705674.cif.'
_cod_original_sg_symbol_H-M 'P 21/c'
_cod_database_code 7705671
_shelx_shelxl_version_number 2018/3
_shelx_space_group_comment
;
The symmetry employed for this shelxl refinement is uniquely defined
by the following loop, which should always be used as a source of
symmetry information in preference to the above space-group names.
They are only intended as comments.
;
_shelx_estimated_absorpt_t_min 0.804
_shelx_estimated_absorpt_t_max 0.956

loop_
_space_group_symop_operation_xyz
'x, y, z'
'-x, y+1/2, -z+1/2'
'-x, -y, -z'
'x, -y-1/2, z-1/2'

loop_
_atom_site_label
_atom_site_type_symbol
_atom_site_fract_x
_atom_site_fract_y
_atom_site_fract_z
_atom_site_U_iso_or_equiv
_atom_site_adp_type
_atom_site_occupancy
_atom_site_site_symmetry_order
_atom_site_calc_flag
_atom_site_refinement_flags_posn
_atom_site_refinement_flags_adp
_atom_site_refinement_flags_occupancy
_atom_site_disorder_assembly
_atom_site_disorder_group
Cu1 Cu -0.03116(2) 0.01587(2) 0.60947(2) 0.01114(5) Uani 1 1 d . . . . .
Cl1 Cl -0.15072(4) -0.14876(2) 0.52209(2) 0.01300(6) Uani 1 1 d . . . . .
O1 O 0.25282(12) -0.05148(7) 0.65202(5) 0.01489(14) Uani 1 1 d . . . . .
N2 N -0.00431(14) 0.12723(7) 0.71452(6) 0.01179(14) Uani 1 1 d . . . . .
N1 N -0.30518(14) 0.10662(8) 0.55764(6) 0.01431(16) Uani 1 1 d . . . . .
H11 H -0.319328 0.113571 0.493023 0.017 Uiso 1 1 calc R U . . .
H10 H -0.426120 0.068877 0.571592 0.017 Uiso 1 1 calc R U . . .
C6 C 0.34362(15) 0.05701(8) 0.80042(7) 0.01227(16) Uani 1 1 d . . . . .
C8 C -0.19405(16) 0.20664(8) 0.70859(7) 0.01388(17) Uani 1 1 d . . . . .
H7 H -0.147903 0.282831 0.739240 0.017 Uiso 1 1 calc R U . . .
H6 H -0.308076 0.171711 0.741523 0.017 Uiso 1 1 calc R U . . .
C3 C 0.73671(17) -0.07045(10) 0.83485(8) 0.01826(19) Uani 1 1 d . . . . .
H2 H 0.869979 -0.114149 0.846381 0.022 Uiso 1 1 calc R U . . .
C2 C 0.58902(16) -0.08922(9) 0.75153(7) 0.01479(17) Uani 1 1 d . . . . .
H1 H 0.623694 -0.145107 0.706598 0.018 Uiso 1 1 calc R U . . .
C1 C 0.38693(16) -0.02707(8) 0.73149(7) 0.01167(16) Uani 1 1 d . . . . .
C4 C 0.69317(19) 0.01193(10) 0.90257(8) 0.0204(2) Uani 1 1 d . . . . .
H3 H 0.795347 0.024425 0.959726 0.025 Uiso 1 1 calc R U . . .
C7 C 0.15000(16) 0.13057(8) 0.78762(7) 0.01265(16) Uani 1 1 d . . . . .
H5 H 0.135676 0.185312 0.836737 0.015 Uiso 1 1 calc R U . . .
C9 C -0.28455(17) 0.22439(9) 0.60299(7) 0.01517(17) Uani 1 1 d . . . . .
H8 H -0.430168 0.263405 0.595057 0.018 Uiso 1 1 calc R U . . .
H9 H -0.183386 0.274279 0.573056 0.018 Uiso 1 1 calc R U . . .
C5 C 0.49867(17) 0.07460(10) 0.88453(7) 0.01723(19) Uani 1 1 d . . . . .
H4 H 0.468369 0.131043 0.929897 0.021 Uiso 1 1 calc R U . . .

loop_
_atom_site_aniso_label
_atom_site_aniso_U_11
_atom_site_aniso_U_22
_atom_site_aniso_U_33
_atom_site_aniso_U_23
_atom_site_aniso_U_13
_atom_site_aniso_U_12
Cu1 0.01186(8) 0.01039(8) 0.01060(7) -0.00165(3) 0.00026(5) 0.00212(3)
Cl1 0.01478(11) 0.01080(10) 0.01338(10) -0.00107(7) 0.00226(8) -0.00109(7)
O1 0.0152(3) 0.0154(3) 0.0129(3) -0.0026(2) -0.0013(2) 0.0049(3)
N2 0.0121(3) 0.0110(3) 0.0126(3) -0.0012(3) 0.0029(3) 0.0007(3)
N1 0.0126(4) 0.0142(4) 0.0154(4) -0.0028(3) 0.0001(3) 0.0016(3)
C6 0.0113(4) 0.0138(4) 0.0118(4) 0.0002(3) 0.0021(3) -0.0008(3)
C8 0.0126(4) 0.0135(4) 0.0157(4) -0.0025(3) 0.0026(3) 0.0030(3)
C3 0.0130(4) 0.0211(5) 0.0198(4) 0.0035(4) 0.0005(3) 0.0022(3)
C2 0.0134(4) 0.0139(4) 0.0170(4) 0.0020(3) 0.0025(3) 0.0018(3)
C1 0.0127(4) 0.0108(4) 0.0116(4) 0.0019(3) 0.0025(3) -0.0002(3)
C4 0.0153(5) 0.0278(5) 0.0166(5) -0.0003(4) -0.0022(4) 0.0007(4)
C7 0.0133(4) 0.0128(4) 0.0123(4) -0.0014(3) 0.0035(3) -0.0014(3)
C9 0.0154(4) 0.0124(4) 0.0170(4) -0.0016(3) 0.0007(3) 0.0032(3)
C5 0.0153(4) 0.0224(5) 0.0134(4) -0.0023(3) 0.0004(3) -0.0009(4)

loop_
_atom_type_symbol
_atom_type_description
_atom_type_scat_dispersion_real
_atom_type_scat_dispersion_imag
_atom_type_scat_source
C C 0.0030 0.0016 'International Tables Vol C Tables 4.2.6.8 and 6.1.1.4'
H H 0.0000 0.0000 'International Tables Vol C Tables 4.2.6.8 and 6.1.1.4'
N N 0.0059 0.0032 'International Tables Vol C Tables 4.2.6.8 and 6.1.1.4'
O O 0.0105 0.0059 'International Tables Vol C Tables 4.2.6.8 and 6.1.1.4'
Cl Cl 0.1460 0.1544 'International Tables Vol C Tables 4.2.6.8 and 6.1.1.4'
Cu Cu 0.3262 1.2361 'International Tables Vol C Tables 4.2.6.8 and 6.1.1.4'

loop_
_geom_angle_atom_site_label_1
_geom_angle_atom_site_label_2
_geom_angle_atom_site_label_3
_geom_angle
_geom_angle_site_symmetry_1
_geom_angle_site_symmetry_3
_geom_angle_publ_flag
O1 Cu1 N2 93.66(4) . . ?
O1 Cu1 N1 171.46(4) . . ?
N2 Cu1 N1 84.46(4) . . ?
O1 Cu1 Cl1 92.10(3) . . ?
N2 Cu1 Cl1 157.53(3) . . ?
N1 Cu1 Cl1 92.77(3) . . ?
C1 O1 Cu1 126.68(7) . . ?
C7 N2 C8 120.11(8) . . ?
C7 N2 Cu1 126.53(7) . . ?
C8 N2 Cu1 113.16(6) . . ?
C9 N1 Cu1 107.47(6) . . ?
C5 C6 C1 119.83(9) . . ?
C5 C6 C7 116.82(9) . . ?
C1 C6 C7 123.31(9) . . ?
N2 C8 C9 107.10(8) . . ?
C2 C3 C4 121.09(10) . . ?
C3 C2 C1 121.58(9) . . ?
O1 C1 C2 118.14(9) . . ?
O1 C1 C6 124.70(9) . . ?
C2 C1 C6 117.16(9) . . ?
C5 C4 C3 118.61(10) . . ?
N2 C7 C6 124.61(9) . . ?
N1 C9 C8 107.33(8) . . ?
C4 C5 C6 121.73(10) . . ?

loop_
_geom_bond_atom_site_label_1
_geom_bond_atom_site_label_2
_geom_bond_distance
_geom_bond_site_symmetry_2
_geom_bond_publ_flag
Cu1 O1 1.9120(8) . ?
Cu1 N2 1.9424(9) . ?
Cu1 N1 2.0094(9) . ?
Cu1 Cl1 2.2982(5) . ?
Cu1 Cl1 2.7806(6) 3_556 ?
O1 C1 1.3107(12) . ?
N2 C7 1.2842(13) . ?
N2 C8 1.4684(12) . ?
N1 C9 1.4828(13) . ?
C6 C5 1.4118(14) . ?
C6 C1 1.4254(13) . ?
C6 C7 1.4431(13) . ?
C8 C9 1.5220(14) . ?
C3 C2 1.3817(14) . ?
C3 C4 1.4004(16) . ?
C2 C1 1.4181(14) . ?
C4 C5 1.3805(16) . ?

loop_
_geom_hbond_atom_site_label_D
_geom_hbond_atom_site_label_H
_geom_hbond_atom_site_label_A
_geom_hbond_distance_DH
_geom_hbond_distance_HA
_geom_hbond_distance_DA
_geom_hbond_angle_DHA
_geom_hbond_site_symmetry_A
_geom_hbond_publ_flag
N1 H11 O1 0.91 2.28 3.1106(12) 152.0 3_556 yes
N1 H10 Cl1 0.91 2.87 3.3858(12) 117.6 3_456 yes
C8 H7 O1 0.99 2.59 3.4441(13) 144.9 2_556 yes
C7 H5 Cl1 0.95 2.74 3.6873(11) 172.5 2_556 yes

loop_
_geom_torsion_atom_site_label_1
_geom_torsion_atom_site_label_2
_geom_torsion_atom_site_label_3
_geom_torsion_atom_site_label_4
_geom_torsion
_geom_torsion_site_symmetry_1
_geom_torsion_site_symmetry_2
_geom_torsion_site_symmetry_3
_geom_torsion_site_symmetry_4
_geom_torsion_publ_flag
C7 N2 C8 C9 153.93(9) . . . . ?
Cu1 N2 C8 C9 -30.81(9) . . . . ?
C4 C3 C2 C1 -0.64(16) . . . . ?
Cu1 O1 C1 C2 178.29(7) . . . . ?
Cu1 O1 C1 C6 -0.96(14) . . . . ?
C3 C2 C1 O1 -178.46(9) . . . . ?
C3 C2 C1 C6 0.85(14) . . . . ?
C5 C6 C1 O1 178.83(9) . . . . ?
C7 C6 C1 O1 -3.73(15) . . . . ?
C5 C6 C1 C2 -0.43(14) . . . . ?
C7 C6 C1 C2 177.00(9) . . . . ?
C2 C3 C4 C5 -0.02(17) . . . . ?
C8 N2 C7 C6 -179.71(9) . . . . ?
Cu1 N2 C7 C6 5.71(14) . . . . ?
C5 C6 C7 N2 178.67(9) . . . . ?
C1 C6 C7 N2 1.16(15) . . . . ?
Cu1 N1 C9 C8 -43.19(9) . . . . ?
N2 C8 C9 N1 48.07(10) . . . . ?
C3 C4 C5 C6 0.44(17) . . . . ?
C1 C6 C5 C4 -0.20(16) . . . . ?
C7 C6 C5 C4 -177.80(10) . . . . ?
